data_7113608
loop_
_publ_author_name
'Liu, Nanguo'
'Dunphy, Darren R.'
'Rodriguez, Mark A.'
'Singer, Sarany'
'Brinker, Jeffrey'

_publ_section_title
;
 Synthesis and crystallographic structure of a novel photoresponsive
 azobenzene-containing organosilane
;
_journal_coden_ASTM CHCOFS
_journal_issue 10
_journal_name_full
;
 Chemical Communications (Cambridge, United Kingdom)
;
_journal_page_first 1144
_journal_page_last 1145
_journal_paper_doi 10.1039/b301569f
_journal_year 2003
_chemical_formula_sum 'C22 H32 N4 O4 Si'
_chemical_formula_weight 444.61
_space_group_IT_number 14
_symmetry_cell_setting monoclinic
_symmetry_space_group_name_Hall '-P 2yn'
_symmetry_space_group_name_H-M 'P 1 21/n 1'
_atom_sites_solution_hydrogens geom
_atom_sites_solution_primary direct
_atom_sites_solution_secondary difmap
_audit_creation_method SHELXL-97
_cell_angle_alpha 90.00
_cell_angle_beta 114.501(4)
_cell_angle_gamma 90.00
_cell_formula_units_Z 4
_cell_length_a 15.430(3)
_cell_length_b 9.2471(17)
_cell_length_c 18.504(3)
_cell_measurement_reflns_used 700
_cell_measurement_temperature 168(2)
_cell_measurement_theta_max 22.08
_cell_measurement_theta_min 2.24
_cell_volume 2402.5(8)
_computing_cell_refinement 'Bruker SMART'
_computing_data_collection 'Bruker SMART'
_computing_data_reduction 'Bruker SHELXTL'
_computing_molecular_graphics 'Bruker SHELXTL'
_computing_publication_material 'Bruker SHELXTL'
_computing_structure_refinement 'SHELXL-97 (Sheldrick, 1997)'
_computing_structure_solution 'SHELXS-97 (Sheldrick, 1990)'
_diffrn_ambient_temperature 168(2)
_diffrn_measured_fraction_theta_full 0.996
_diffrn_measured_fraction_theta_max 0.996
_diffrn_measurement_device_type 'CCD area detector'
_diffrn_measurement_method 'phi and omega scans'
_diffrn_radiation_monochromator graphite
_diffrn_radiation_source 'fine-focus sealed tube'
_diffrn_radiation_type MoK\a
_diffrn_radiation_wavelength 0.71073
_diffrn_reflns_av_R_equivalents 0.0832
_diffrn_reflns_av_sigmaI/netI 0.0705
_diffrn_reflns_limit_h_max 16
_diffrn_reflns_limit_h_min -16
_diffrn_reflns_limit_k_max 9
_diffrn_reflns_limit_k_min -9
_diffrn_reflns_limit_l_max 19
_diffrn_reflns_limit_l_min -19
_diffrn_reflns_number 12976
_diffrn_reflns_theta_full 22.08
_diffrn_reflns_theta_max 22.08
_diffrn_reflns_theta_min 2.24
_exptl_absorpt_coefficient_mu 0.132
_exptl_absorpt_correction_T_max 0.91
_exptl_absorpt_correction_T_min 0.98
_exptl_absorpt_correction_type SADABS
_exptl_crystal_colour orange
_exptl_crystal_density_diffrn 1.229
_exptl_crystal_density_method 'not measured'
_exptl_crystal_description needle
_exptl_crystal_F_000 952
_exptl_crystal_size_max .05
_exptl_crystal_size_min .4
_refine_diff_density_max 0.673
_refine_diff_density_min -0.248
_refine_diff_density_rms 0.054
_refine_ls_extinction_method none
_refine_ls_goodness_of_fit_ref 1.043
_refine_ls_hydrogen_treatment mixed
_refine_ls_matrix_type full
_refine_ls_number_parameters 291
_refine_ls_number_reflns 2959
_refine_ls_number_restraints 0
_refine_ls_restrained_S_all 1.043
_refine_ls_R_factor_all 0.1175
_refine_ls_R_factor_gt 0.0683
_refine_ls_shift/su_max 0.004
_refine_ls_shift/su_mean 0.000
_refine_ls_structure_factor_coef Fsqd
_refine_ls_weighting_details 'calc w=1/[\s^2^(Fo^2^)+(0.0813P)^2^+1.6997P] where P=(Fo^2^+2Fc^2^)/3'
_refine_ls_weighting_scheme calc
_refine_ls_wR_factor_gt 0.1500
_refine_ls_wR_factor_ref 0.1754
_reflns_number_gt 1859
_reflns_number_total 2959
_reflns_threshold_expression >2sigma(I)
_cod_duplicate_entry 7103650
_cod_data_source_file b301569f.txt
_cod_data_source_block enc024s
_cod_depositor_comments
;
The following automatic conversions were performed:

'_symmetry_cell_setting' value 'Monoclinic' changed to 'monoclinic'
according to
/usr/data/users/saulius/automatic-downloads/retrospective/RSC/lib/dictionaries/cif_core.dic
dictionary named 'cif_core.dic' version 2.4.2 from 2011-04-26.

Automatic conversion script
Id: cif_fix_values 2281 2013-09-26 08:29:07Z andrius 
;
_cod_original_sg_symbol_H-M P2(1)/n
_cod_database_code 7113608

loop_
_symmetry_equiv_pos_as_xyz
'x, y, z'
'-x+1/2, y+1/2, -z+1/2'
'-x, -y, -z'
'x-1/2, -y-1/2, z-1/2'

loop_
_atom_site_label
_atom_site_type_symbol
_atom_site_fract_x
_atom_site_fract_y
_atom_site_fract_z
_atom_site_U_iso_or_equiv
_atom_site_adp_type
_atom_site_occupancy
_atom_site_symmetry_multiplicity
_atom_site_calc_flag
_atom_site_refinement_flags
Si1 Si 0.80848(10) 0.08623(16) 1.10772(8) 0.0462(5) Uani 1 1 d .
N1 N 0.5480(3) 0.0813(5) 0.3216(2) 0.0475(11) Uani 1 1 d .
N2 N 0.5344(3) 0.1574(4) 0.3725(2) 0.0401(10) Uani 1 1 d .
N3 N 0.7065(3) -0.0438(4) 0.6861(2) 0.0384(11) Uani 1 1 d .
N4 N 0.7920(3) -0.0413(5) 0.8204(2) 0.0413(11) Uani 1 1 d .
O1 O 0.7347(2) 0.1693(3) 0.75461(17) 0.0432(9) Uani 1 1 d .
O2 O 0.7363(3) 0.2198(4) 1.0704(2) 0.0666(11) Uani 1 1 d .
O3 O 0.8848(3) 0.1214(4) 1.1971(2) 0.0710(12) Uani 1 1 d .
O4 O 0.7490(3) -0.0505(4) 1.1136(2) 0.0795(13) Uani 1 1 d .
C1 C 0.6829(4) 0.2958(7) 1.1041(3) 0.0688(17) Uani 1 1 d .
H1A H 0.7249 0.3637 1.1450 0.083 Uiso 1 1 calc R
H1B H 0.6558 0.2269 1.1301 0.083 Uiso 1 1 calc R
C2 C 0.6051(5) 0.3770(7) 1.0417(4) 0.086(2) Uani 1 1 d .
H2A H 0.6322 0.4465 1.0168 0.129 Uiso 1 1 calc R
H2B H 0.5680 0.4289 1.0655 0.129 Uiso 1 1 calc R
H2C H 0.5635 0.3094 1.0014 0.129 Uiso 1 1 calc R
C3 C 0.9806(6) 0.1795(9) 1.2220(4) 0.111(3) Uani 1 1 d .
H3A H 1.0140 0.1248 1.1952 0.133 Uiso 1 1 calc R
H3B H 0.9762 0.2816 1.2046 0.133 Uiso 1 1 calc R
C4 C 1.0349(5) 0.1726(9) 1.3051(4) 0.117(3) Uani 1 1 d .
H4A H 1.0017 0.2252 1.3322 0.176 Uiso 1 1 calc R
H4B H 1.0975 0.2165 1.3186 0.176 Uiso 1 1 calc R
H4C H 1.0430 0.0713 1.3223 0.176 Uiso 1 1 calc R
C5 C 0.7647(7) -0.1432(8) 1.1719(5) 0.133(3) Uani 1 1 d .
H5A H 0.7537 -0.0910 1.2141 0.159 Uiso 1 1 calc R
H5B H 0.8331 -0.1685 1.1941 0.159 Uiso 1 1 calc R
C6 C 0.7137(5) -0.2731(7) 1.1581(4) 0.092(2) Uani 1 1 d .
H6A H 0.6454 -0.2530 1.1301 0.139 Uiso 1 1 calc R
H6B H 0.7262 -0.3201 1.2090 0.139 Uiso 1 1 calc R
H6C H 0.7337 -0.3371 1.1257 0.139 Uiso 1 1 calc R
C7 C 0.8654(3) 0.0582(5) 1.0392(2) 0.0405(13) Uani 1 1 d .
H7A H 0.8978 0.1490 1.0362 0.049 Uiso 1 1 calc R
H7B H 0.9151 -0.0170 1.0619 0.049 Uiso 1 1 calc R
C8 C 0.7982(3) 0.0127(5) 0.9541(3) 0.0397(13) Uani 1 1 d .
H8A H 0.7767 -0.0879 0.9549 0.048 Uiso 1 1 calc R
H8B H 0.7413 0.0759 0.9347 0.048 Uiso 1 1 calc R
C9 C 0.8461(3) 0.0223(5) 0.8975(2) 0.0382(12) Uani 1 1 d .
H9A H 0.8578 0.1254 0.8902 0.046 Uiso 1 1 calc R
H9B H 0.9088 -0.0265 0.9220 0.046 Uiso 1 1 calc R
C10 C 0.7432(3) 0.0374(5) 0.7544(3) 0.0344(12) Uani 1 1 d .
C11 C 0.6647(3) 0.0097(5) 0.6084(2) 0.0307(11) Uani 1 1 d .
C12 C 0.6027(3) 0.1271(5) 0.5871(3) 0.0352(12) Uani 1 1 d .
H12 H 0.5881 0.1758 0.6259 0.042 Uiso 1 1 calc R
C13 C 0.5627(3) 0.1720(5) 0.5089(3) 0.0358(12) Uani 1 1 d .
H13 H 0.5204 0.2521 0.4943 0.043 Uiso 1 1 calc R
C14 C 0.5831(3) 0.1025(5) 0.4513(3) 0.0342(12) Uani 1 1 d .
C15 C 0.6456(3) -0.0132(5) 0.4733(3) 0.0396(13) Uani 1 1 d .
H15 H 0.6606 -0.0612 0.4345 0.047 Uiso 1 1 calc R
C16 C 0.6863(3) -0.0591(5) 0.5513(3) 0.0361(12) Uani 1 1 d .
H16 H 0.7294 -0.1383 0.5659 0.043 Uiso 1 1 calc R
C17 C 0.4988(4) 0.1311(6) 0.2417(3) 0.0439(13) Uani 1 1 d .
C18 C 0.4338(4) 0.2396(6) 0.2178(3) 0.0582(15) Uani 1 1 d .
H18 H 0.4189 0.2911 0.2557 0.070 Uiso 1 1 calc R
C19 C 0.3887(4) 0.2753(8) 0.1372(4) 0.078(2) Uani 1 1 d .
H19 H 0.3433 0.3514 0.1202 0.094 Uiso 1 1 calc R
C20 C 0.4099(5) 0.2008(9) 0.0834(4) 0.080(2) Uani 1 1 d .
H20 H 0.3787 0.2252 0.0287 0.096 Uiso 1 1 calc R
C21 C 0.4753(6) 0.0916(9) 0.1064(4) 0.089(2) Uani 1 1 d .
H21 H 0.4901 0.0406 0.0684 0.106 Uiso 1 1 calc R
C22 C 0.5199(5) 0.0563(7) 0.1868(3) 0.0735(18) Uani 1 1 d .
H22 H 0.5653 -0.0198 0.2038 0.088 Uiso 1 1 calc R
H24 H 0.792(3) -0.133(5) 0.816(3) 0.039(15) Uiso 1 1 d .
H23 H 0.716(3) -0.139(6) 0.690(3) 0.059(17) Uiso 1 1 d .

loop_
_atom_site_aniso_label
_atom_site_aniso_U_11
_atom_site_aniso_U_22
_atom_site_aniso_U_33
_atom_site_aniso_U_23
_atom_site_aniso_U_13
_atom_site_aniso_U_12
Si1 0.0519(9) 0.0502(10) 0.0376(9) 0.0035(7) 0.0197(7) -0.0005(8)
N1 0.054(3) 0.055(3) 0.032(3) 0.002(2) 0.017(2) 0.002(2)
N2 0.037(2) 0.046(3) 0.031(2) 0.003(2) 0.008(2) -0.004(2)
N3 0.059(3) 0.020(2) 0.026(2) -0.002(2) 0.007(2) -0.003(2)
N4 0.062(3) 0.021(2) 0.031(3) -0.003(2) 0.009(2) -0.001(2)
O1 0.062(2) 0.023(2) 0.0337(19) -0.0007(15) 0.0099(17) 0.0029(17)
O2 0.079(3) 0.071(3) 0.063(2) 0.012(2) 0.041(2) 0.029(2)
O3 0.074(3) 0.100(3) 0.046(2) -0.022(2) 0.032(2) -0.033(2)
O4 0.091(3) 0.085(3) 0.051(2) 0.024(2) 0.017(2) -0.031(2)
C1 0.072(4) 0.081(4) 0.062(4) 0.007(3) 0.036(4) 0.013(4)
C2 0.074(5) 0.095(5) 0.090(5) 0.017(4) 0.035(4) 0.025(4)
C3 0.137(7) 0.125(7) 0.069(5) -0.030(5) 0.041(5) -0.033(6)
C4 0.084(5) 0.143(8) 0.088(6) 0.011(5) -0.002(5) 0.015(5)
C5 0.169(9) 0.074(5) 0.140(8) 0.040(5) 0.049(7) -0.027(6)
C6 0.118(6) 0.082(5) 0.067(4) 0.012(4) 0.028(4) -0.016(5)
C7 0.042(3) 0.038(3) 0.035(3) 0.001(2) 0.009(2) -0.002(2)
C8 0.044(3) 0.037(3) 0.032(3) 0.001(2) 0.010(3) 0.001(2)
C9 0.049(3) 0.033(3) 0.028(3) -0.003(2) 0.012(3) -0.003(2)
C10 0.045(3) 0.023(3) 0.033(3) 0.002(3) 0.013(2) 0.000(2)
C11 0.037(3) 0.024(3) 0.024(3) -0.001(2) 0.006(2) -0.005(2)
C12 0.040(3) 0.028(3) 0.034(3) -0.006(2) 0.011(2) -0.002(2)
C13 0.037(3) 0.029(3) 0.034(3) 0.005(2) 0.007(2) 0.002(2)
C14 0.037(3) 0.033(3) 0.029(3) 0.000(2) 0.010(2) -0.004(2)
C15 0.041(3) 0.036(3) 0.038(3) -0.008(2) 0.013(3) -0.002(3)
C16 0.041(3) 0.026(3) 0.032(3) -0.002(2) 0.006(2) 0.005(2)
C17 0.048(3) 0.052(3) 0.028(3) 0.003(3) 0.012(3) -0.009(3)
C18 0.055(4) 0.070(4) 0.040(3) 0.008(3) 0.010(3) -0.002(3)
C19 0.063(4) 0.097(5) 0.058(5) 0.025(4) 0.008(4) -0.006(4)
C20 0.065(5) 0.120(7) 0.041(4) 0.013(4) 0.009(4) -0.035(5)
C21 0.111(6) 0.118(6) 0.037(4) -0.007(4) 0.031(4) -0.015(5)
C22 0.090(5) 0.088(5) 0.043(4) 0.000(3) 0.028(4) 0.000(4)

loop_
_atom_type_symbol
_atom_type_description
_atom_type_scat_dispersion_real
_atom_type_scat_dispersion_imag
_atom_type_scat_source
C C 0.0033 0.0016 'International Tables Vol C Tables 4.2.6.8 and 6.1.1.4'
H H 0.0000 0.0000 'International Tables Vol C Tables 4.2.6.8 and 6.1.1.4'
N N 0.0061 0.0033 'International Tables Vol C Tables 4.2.6.8 and 6.1.1.4'
O O 0.0106 0.0060 'International Tables Vol C Tables 4.2.6.8 and 6.1.1.4'
Si Si 0.0817 0.0704 'International Tables Vol C Tables 4.2.6.8 and 6.1.1.4'

loop_
_geom_angle_atom_site_label_1
_geom_angle_atom_site_label_2
_geom_angle_atom_site_label_3
_geom_angle
O4 Si1 O2 108.8(2)
O4 Si1 O3 106.6(2)
O2 Si1 O3 111.4(2)
O4 Si1 C7 112.9(2)
O2 Si1 C7 104.8(2)
O3 Si1 C7 112.4(2)
N2 N1 C17 114.3(4)
N1 N2 C14 112.6(4)
C10 N3 C11 126.1(4)
C10 N4 C9 123.3(4)
C1 O2 Si1 128.2(3)
C3 O3 Si1 127.7(4)
C5 O4 Si1 131.0(5)
O2 C1 C2 110.0(5)
C4 C3 O3 113.1(6)
O4 C5 C6 120.6(7)
C8 C7 Si1 115.6(3)
C9 C8 C7 112.1(4)
N4 C9 C8 114.2(4)
O1 C10 N4 123.6(4)
O1 C10 N3 122.9(4)
N4 C10 N3 113.5(4)
C16 C11 C12 119.7(4)
C16 C11 N3 117.8(4)
C12 C11 N3 122.5(4)
C13 C12 C11 119.1(4)
C12 C13 C14 121.4(4)
C15 C14 C13 118.9(4)
C15 C14 N2 125.6(4)
C13 C14 N2 115.4(4)
C16 C15 C14 120.3(4)
C15 C16 C11 120.5(4)
C18 C17 C22 120.1(5)
C18 C17 N1 125.3(5)
C22 C17 N1 114.5(5)
C17 C18 C19 119.7(6)
C20 C19 C18 119.9(7)
C19 C20 C21 121.2(6)
C20 C21 C22 118.7(7)
C17 C22 C21 120.5(6)

loop_
_geom_bond_atom_site_label_1
_geom_bond_atom_site_label_2
_geom_bond_distance
Si1 O4 1.593(4)
Si1 O2 1.614(4)
Si1 O3 1.617(4)
Si1 C7 1.836(5)
N1 N2 1.261(5)
N1 C17 1.430(6)
N2 C14 1.428(6)
N3 C10 1.375(6)
N3 C11 1.398(5)
N4 C10 1.352(6)
N4 C9 1.446(6)
O1 C10 1.227(5)
O2 C1 1.410(6)
O3 C3 1.456(8)
O4 C5 1.320(7)
C1 C2 1.479(7)
C3 C4 1.416(8)
C5 C6 1.400(9)
C7 C8 1.543(6)
C8 C9 1.514(6)
C11 C16 1.388(6)
C11 C12 1.392(6)
C12 C13 1.380(6)
C13 C14 1.388(6)
C14 C15 1.384(6)
C15 C16 1.381(6)
C17 C18 1.357(7)
C17 C22 1.375(7)
C18 C19 1.399(7)
C19 C20 1.358(9)
C20 C21 1.364(9)
C21 C22 1.394(8)
